data_4345120
loop_
_publ_author_name
'Zhang, Dan'
'Li, Guangshe'
'Peng, Yu'
'Li, Liping'

_publ_section_title
;
 Synthesis of a Ternary Thiostannate with 3D Channel Decorated by
 Hydronium for High Proton Conductivity.
;
_journal_issue 1
_journal_name_full 'Inorganic chemistry'
_journal_page_first 208
_journal_page_last 212
_journal_paper_doi 10.1021/acs.inorgchem.6b02012
_journal_volume 56
_journal_year 2017
_chemical_formula_sum 'Cu8 S12 Sn3'
_chemical_formula_weight 1249.12
_chemical_name_systematic
; 
 ? 
;
_space_group_IT_number 219
_symmetry_cell_setting cubic
_symmetry_space_group_name_Hall 'F -4a 2 3'
_symmetry_space_group_name_H-M 'F -4 3 c'
_atom_sites_solution_primary direct
_atom_sites_solution_secondary difmap
_audit_creation_method SHELXL-97
_cell_angle_alpha 90.00
_cell_angle_beta 90.00
_cell_angle_gamma 90.00
_cell_formula_units_Z 4
_cell_length_a 17.878(2)
_cell_length_b 17.878(2)
_cell_length_c 17.878(2)
_cell_measurement_reflns_used 3843
_cell_measurement_temperature 293(2)
_cell_measurement_theta_max 29.923
_cell_measurement_theta_min 2.832
_cell_volume 5714.2(11)
_computing_structure_refinement 'SHELXL-97 (Sheldrick, 1997)'
_computing_structure_solution 'SHELXS-97 (Sheldrick, 1990)'
_diffrn_ambient_temperature 293(2)
_diffrn_measured_fraction_theta_full 0.997
_diffrn_measured_fraction_theta_max 0.997
_diffrn_measurement_device_type 'Rigaku Saturn724 CCD'
_diffrn_radiation_monochromator graphite
_diffrn_radiation_source 'fine-focus sealed tube'
_diffrn_radiation_type MoK\a
_diffrn_radiation_wavelength 0.71073
_diffrn_reflns_av_R_equivalents 0.0381
_diffrn_reflns_av_sigmaI/netI 0.0163
_diffrn_reflns_limit_h_max 22
_diffrn_reflns_limit_h_min -22
_diffrn_reflns_limit_k_max 22
_diffrn_reflns_limit_k_min -22
_diffrn_reflns_limit_l_max 22
_diffrn_reflns_limit_l_min -20
_diffrn_reflns_number 11978
_diffrn_reflns_theta_full 27.40
_diffrn_reflns_theta_max 27.40
_diffrn_reflns_theta_min 3.22
_exptl_absorpt_coefficient_mu 4.631
_exptl_absorpt_correction_T_max 1.0000
_exptl_absorpt_correction_T_min 0.1939
_exptl_absorpt_correction_type multi-scan
_exptl_absorpt_process_details 'SADABS; Bruker, 2000'
_exptl_crystal_colour black
_exptl_crystal_density_diffrn 1.452
_exptl_crystal_density_method 'not measured'
_exptl_crystal_description block
_exptl_crystal_F_000 2296
_exptl_crystal_size_max 0.391
_exptl_crystal_size_mid 0.203
_exptl_crystal_size_min 0.132
_platon_squeeze_details
;
;
_refine_diff_density_max 0.456
_refine_diff_density_min -0.780
_refine_diff_density_rms 0.101
_refine_ls_abs_structure_details 'Flack H D (1983), Acta Cryst. A39, 876-881'
_refine_ls_abs_structure_Flack 0.42(14)
_refine_ls_extinction_method none
_refine_ls_goodness_of_fit_ref 1.008
_refine_ls_matrix_type full
_refine_ls_number_parameters 18
_refine_ls_number_reflns 557
_refine_ls_number_restraints 0
_refine_ls_restrained_S_all 1.008
_refine_ls_R_factor_all 0.0346
_refine_ls_R_factor_gt 0.0326
_refine_ls_shift/su_max 0.000
_refine_ls_shift/su_mean 0.000
_refine_ls_structure_factor_coef Fsqd
_refine_ls_weighting_details 'calc w=1/[\s^2^(Fo^2^)+(0.0897P)^2^+31.2449P] where P=(Fo^2^+2Fc^2^)/3'
_refine_ls_weighting_scheme calc
_refine_ls_wR_factor_gt 0.1214
_refine_ls_wR_factor_ref 0.1255
_reflns_number_gt 528
_reflns_number_total 557
_reflns_threshold_expression >2sigma(I)
_cod_data_source_file ic6b02012_si_002.cif
_cod_data_source_block f
_cod_original_cell_volume 5714.1(12)
_cod_original_sg_symbol_H-M F-43c
_cod_database_code 4345120

loop_
_symmetry_equiv_pos_as_xyz
'x, y, z'
'-x, -y, z'
'-x, y, -z'
'x, -y, -z'
'z, x, y'
'z, -x, -y'
'-z, -x, y'
'-z, x, -y'
'y, z, x'
'-y, z, -x'
'y, -z, -x'
'-y, -z, x'
'y+1/2, x+1/2, z+1/2'
'-y+1/2, -x+1/2, z+1/2'
'y+1/2, -x+1/2, -z+1/2'
'-y+1/2, x+1/2, -z+1/2'
'x+1/2, z+1/2, y+1/2'
'-x+1/2, z+1/2, -y+1/2'
'-x+1/2, -z+1/2, y+1/2'
'x+1/2, -z+1/2, -y+1/2'
'z+1/2, y+1/2, x+1/2'
'z+1/2, -y+1/2, -x+1/2'
'-z+1/2, y+1/2, -x+1/2'
'-z+1/2, -y+1/2, x+1/2'
'x, y+1/2, z+1/2'
'-x, -y+1/2, z+1/2'
'-x, y+1/2, -z+1/2'
'x, -y+1/2, -z+1/2'
'z, x+1/2, y+1/2'
'z, -x+1/2, -y+1/2'
'-z, -x+1/2, y+1/2'
'-z, x+1/2, -y+1/2'
'y, z+1/2, x+1/2'
'-y, z+1/2, -x+1/2'
'y, -z+1/2, -x+1/2'
'-y, -z+1/2, x+1/2'
'y+1/2, x+1, z+1'
'-y+1/2, -x+1, z+1'
'y+1/2, -x+1, -z+1'
'-y+1/2, x+1, -z+1'
'x+1/2, z+1, y+1'
'-x+1/2, z+1, -y+1'
'-x+1/2, -z+1, y+1'
'x+1/2, -z+1, -y+1'
'z+1/2, y+1, x+1'
'z+1/2, -y+1, -x+1'
'-z+1/2, y+1, -x+1'
'-z+1/2, -y+1, x+1'
'x+1/2, y, z+1/2'
'-x+1/2, -y, z+1/2'
'-x+1/2, y, -z+1/2'
'x+1/2, -y, -z+1/2'
'z+1/2, x, y+1/2'
'z+1/2, -x, -y+1/2'
'-z+1/2, -x, y+1/2'
'-z+1/2, x, -y+1/2'
'y+1/2, z, x+1/2'
'-y+1/2, z, -x+1/2'
'y+1/2, -z, -x+1/2'
'-y+1/2, -z, x+1/2'
'y+1, x+1/2, z+1'
'-y+1, -x+1/2, z+1'
'y+1, -x+1/2, -z+1'
'-y+1, x+1/2, -z+1'
'x+1, z+1/2, y+1'
'-x+1, z+1/2, -y+1'
'-x+1, -z+1/2, y+1'
'x+1, -z+1/2, -y+1'
'z+1, y+1/2, x+1'
'z+1, -y+1/2, -x+1'
'-z+1, y+1/2, -x+1'
'-z+1, -y+1/2, x+1'
'x+1/2, y+1/2, z'
'-x+1/2, -y+1/2, z'
'-x+1/2, y+1/2, -z'
'x+1/2, -y+1/2, -z'
'z+1/2, x+1/2, y'
'z+1/2, -x+1/2, -y'
'-z+1/2, -x+1/2, y'
'-z+1/2, x+1/2, -y'
'y+1/2, z+1/2, x'
'-y+1/2, z+1/2, -x'
'y+1/2, -z+1/2, -x'
'-y+1/2, -z+1/2, x'
'y+1, x+1, z+1/2'
'-y+1, -x+1, z+1/2'
'y+1, -x+1, -z+1/2'
'-y+1, x+1, -z+1/2'
'x+1, z+1, y+1/2'
'-x+1, z+1, -y+1/2'
'-x+1, -z+1, y+1/2'
'x+1, -z+1, -y+1/2'
'z+1, y+1, x+1/2'
'z+1, -y+1, -x+1/2'
'-z+1, y+1, -x+1/2'
'-z+1, -y+1, x+1/2'

loop_
_atom_site_label
_atom_site_type_symbol
_atom_site_fract_x
_atom_site_fract_y
_atom_site_fract_z
_atom_site_U_iso_or_equiv
_atom_site_adp_type
_atom_site_occupancy
_atom_site_symmetry_multiplicity
_atom_site_calc_flag
_atom_site_refinement_flags
S1 S -0.11153(7) 0.17501(7) -0.00106(18) 0.0237(4) Uani 0.50 1 d P
Sn1 Sn 0.0000 0.2500 0.0000 0.0179(3) Uani 0.50 4 d SP
Cu1 Cu -0.08848(12) 0.08848(12) 0.08848(12) 0.0483(7) Uani 0.50 3 d SP
Cu2 Cu -0.09022(9) 0.09022(9) -0.09022(9) 0.0362(5) Uani 0.50 3 d SP

loop_
_atom_site_aniso_label
_atom_site_aniso_U_11
_atom_site_aniso_U_22
_atom_site_aniso_U_33
_atom_site_aniso_U_23
_atom_site_aniso_U_13
_atom_site_aniso_U_12
S1 0.0227(7) 0.0250(7) 0.0235(7) -0.0054(11) 0.0021(13) -0.0057(5)
Sn1 0.0189(3) 0.0158(4) 0.0189(3) 0.000 0.000 0.000
Cu1 0.0483(7) 0.0483(7) 0.0483(7) 0.0116(10) -0.0116(10) -0.0116(10)
Cu2 0.0362(5) 0.0362(5) 0.0362(5) -0.0036(7) 0.0036(7) -0.0036(7)

loop_
_atom_type_symbol
_atom_type_description
_atom_type_scat_dispersion_real
_atom_type_scat_dispersion_imag
_atom_type_scat_source
Cu Cu 0.3201 1.2651 'International Tables Vol C Tables 4.2.6.8 and 6.1.1.4'
S S 0.1246 0.1234 'International Tables Vol C Tables 4.2.6.8 and 6.1.1.4'
Sn Sn -0.6537 1.4246 'International Tables Vol C Tables 4.2.6.8 and 6.1.1.4'

loop_
_geom_angle_atom_site_label_1
_geom_angle_atom_site_label_2
_geom_angle_atom_site_label_3
_geom_angle
_geom_angle_site_symmetry_1
_geom_angle_site_symmetry_3
Cu2 S1 Cu1 90.56(8) . .
Cu2 S1 Sn1 104.05(8) . .
Cu1 S1 Sn1 102.98(8) . .
S1 Sn1 S1 108.14(3) . 70_454
S1 Sn1 S1 112.17(6) . 3
S1 Sn1 S1 108.14(3) 70_454 3
S1 Sn1 S1 108.14(3) . 72_454
S1 Sn1 S1 112.17(6) 70_454 72_454
S1 Sn1 S1 108.14(3) 3 72_454
S1 Cu1 S1 119.17(4) 7 .
S1 Cu1 S1 119.17(4) 7 10
S1 Cu1 S1 119.17(4) . 10
S1 Cu2 S1 119.39(3) . 6
S1 Cu2 S1 119.39(3) . 12
S1 Cu2 S1 119.39(3) 6 12

loop_
_geom_bond_atom_site_label_1
_geom_bond_atom_site_label_2
_geom_bond_distance
_geom_bond_site_symmetry_2
S1 Cu2 2.232(2) .
S1 Cu1 2.264(2) .
S1 Sn1 2.4029(13) .
Sn1 S1 2.4029(13) 70_454
Sn1 S1 2.4029(13) 3
Sn1 S1 2.4029(13) 72_454
Cu1 S1 2.264(2) 7
Cu1 S1 2.264(2) 10
Cu2 S1 2.232(2) 6
Cu2 S1 2.232(2) 12

loop_
_platon_squeeze_void_nr
_platon_squeeze_void_average_x
_platon_squeeze_void_average_y
_platon_squeeze_void_average_z
_platon_squeeze_void_volume
_platon_squeeze_void_count_electrons
_platon_squeeze_void_content
1 0.000 0.000 0.000 31 20 ' '
2 0.000 0.000 0.500 31 20 ' '
3 0.000 0.500 0.000 31 20 ' '
4 0.000 0.500 0.500 31 20 ' '
5 0.250 0.250 0.250 222 41 ' '
6 0.250 0.250 0.750 222 41 ' '
7 0.250 0.750 0.250 222 41 ' '
8 0.250 0.750 0.750 222 41 ' '
9 0.500 0.000 0.000 31 20 ' '
10 0.500 0.000 0.500 31 20 ' '
11 0.500 0.500 0.000 31 20 ' '
12 0.500 0.500 0.500 31 20 ' '
13 0.750 0.250 0.250 222 41 ' '
14 0.750 0.250 0.750 222 41 ' '
15 0.750 0.750 0.250 222 41 ' '
16 0.750 0.750 0.750 222 41 ' '
